data_7131469
loop_
_publ_author_name
'Liu, Xiong-Wei'
'Chen, Zi-Yue'
'Liu, Ren-Ming'
'Zhang, Wen-Hui'
'Pan, Bo-Wen'
'Zhou, Jian'
'Tian, You-Ping'
'Zhou, Ying'
'Liu, Xiong-Li'

_publ_section_title
;
 Fischer's base-triggered formal (3+2) cycloadditions with
 3-isothiocyanato oxindoles as acceptor-donor synthons.
;
_journal_issue 31
_journal_name_full 'Chemical communications (Cambridge, England)'
_journal_page_first 4652
_journal_page_last 4655
_journal_paper_doi 10.1039/d3cc00376k
_journal_volume 59
_journal_year 2023
_chemical_formula_moiety 'C23 H25 N3 O2 S'
_chemical_formula_sum 'C23 H25 N3 O2 S'
_chemical_formula_weight 407.52
_space_group_crystal_system tetragonal
_space_group_IT_number 82
_space_group_name_Hall 'I -4'
_space_group_name_H-M_alt 'I -4'
_atom_sites_solution_hydrogens geom
_atom_sites_solution_primary dual
_audit_creation_date 2022-10-09
_audit_creation_method
;
Olex2 1.5-beta
(compiled 2021.12.09 svn.r5202d8cf for OlexSys, GUI svn.r6439)
;
_audit_update_record
;
2022-12-21 deposited with the CCDC.	2023-03-22 downloaded from the CCDC.
;
_cell_angle_alpha 90
_cell_angle_beta 90
_cell_angle_gamma 90
_cell_formula_units_Z 8
_cell_length_a 20.8691(8)
_cell_length_b 20.8691(8)
_cell_length_c 10.3768(6)
_cell_measurement_reflns_used 4440
_cell_measurement_temperature 150.00(10)
_cell_measurement_theta_max 28.4150
_cell_measurement_theta_min 2.1970
_cell_volume 4519.3(4)
_computing_cell_refinement 'CrysAlisPro 1.171.38.43f (Rigaku OD, 2015)'
_computing_data_collection 'CrysAlisPro 1.171.38.43f (Rigaku OD, 2015)'
_computing_data_reduction 'CrysAlisPro 1.171.38.43f (Rigaku OD, 2015)'
_computing_molecular_graphics 'Olex2 1.5-beta (Dolomanov et al., 2009)'
_computing_publication_material 'Olex2 1.5-beta (Dolomanov et al., 2009)'
_computing_structure_refinement 'SHELXL 2017/1 (Sheldrick, 2015)'
_computing_structure_solution 'SHELXT  (Sheldrick, 2015)'
_diffrn_ambient_environment N~2~
_diffrn_ambient_temperature 150.00(10)
_diffrn_detector 'CCD plate'
_diffrn_detector_area_resol_mean 5.2684
_diffrn_detector_type AtlasS2
_diffrn_measured_fraction_theta_full 0.999
_diffrn_measured_fraction_theta_max 0.870
_diffrn_measurement_details
;
List of Runs (angles in degrees, time in seconds):

  # Type    Start    End  Width  t~exp~   \w     \q     \k     \f   Frames
#--------------------------------------------------------------------------
  1  \w     49.00  76.00   1.00    2.50    --   12.05  38.00-180.00   27
  2  \w    -20.00  63.00   1.00    2.50    --   12.05  77.00-120.00   83
  3  \w     -2.00  23.00   1.00    2.50    --   11.90  77.00   0.00   25
;
_diffrn_measurement_device 'four-circle diffractometer'
_diffrn_measurement_device_type 'SuperNova, Dual, Cu at zero, AtlasS2'
_diffrn_measurement_method '\w scans'
_diffrn_orient_matrix_type 'CrysAlisPro convention (1999,Acta A55,543-557)'
_diffrn_orient_matrix_UB_11 0.0007835000
_diffrn_orient_matrix_UB_12 0.0116515000
_diffrn_orient_matrix_UB_13 -0.0641355000
_diffrn_orient_matrix_UB_21 -0.0055058000
_diffrn_orient_matrix_UB_22 0.0315732000
_diffrn_orient_matrix_UB_23 0.0229191000
_diffrn_orient_matrix_UB_31 0.0335286000
_diffrn_orient_matrix_UB_32 0.0049006000
_diffrn_orient_matrix_UB_33 0.0052782000
_diffrn_radiation_monochromator mirror
_diffrn_radiation_probe x-ray
_diffrn_radiation_type 'Mo K\a'
_diffrn_radiation_wavelength 0.71073
_diffrn_reflns_av_R_equivalents 0.0199
_diffrn_reflns_av_unetI/netI 0.0407
_diffrn_reflns_Laue_measured_fraction_full 0.999
_diffrn_reflns_Laue_measured_fraction_max 0.870
_diffrn_reflns_limit_h_max 18
_diffrn_reflns_limit_h_min -28
_diffrn_reflns_limit_k_max 23
_diffrn_reflns_limit_k_min -18
_diffrn_reflns_limit_l_max 10
_diffrn_reflns_limit_l_min -13
_diffrn_reflns_number 8173
_diffrn_reflns_point_group_measured_fraction_full 0.927
_diffrn_reflns_point_group_measured_fraction_max 0.758
_diffrn_reflns_theta_full 25.242
_diffrn_reflns_theta_max 29.499
_diffrn_reflns_theta_min 2.192
_diffrn_source 'micro-focus sealed X-ray tube'
_diffrn_source_type 'SuperNova (Mo) X-ray Source'
_exptl_absorpt_coefficient_mu 0.166
_exptl_absorpt_correction_T_max 1.00000
_exptl_absorpt_correction_T_min 0.63642
_exptl_absorpt_correction_type multi-scan
_exptl_absorpt_process_details
;
CrysAlisPro 1.171.38.43f (Rigaku Oxford Diffraction, 2015)
Empirical absorption correction using spherical harmonics,
 implemented in SCALE3 ABSPACK scaling algorithm.
;
_exptl_crystal_colour 'light yellow'
_exptl_crystal_density_diffrn 1.198
_exptl_crystal_description block
_exptl_crystal_F_000 1728
_exptl_crystal_size_max 0.16
_exptl_crystal_size_mid 0.13
_exptl_crystal_size_min 0.12
_refine_diff_density_max 0.712
_refine_diff_density_min -0.589
_refine_diff_density_rms 0.063
_refine_ls_abs_structure_details
;
 Flack x determined using 1389 quotients [(I+)-(I-)]/[(I+)+(I-)]
 (Parsons, Flack and Wagner, Acta Cryst. B69 (2013) 249-259).
;
_refine_ls_abs_structure_Flack -0.10(4)
_refine_ls_extinction_method none
_refine_ls_goodness_of_fit_ref 1.080
_refine_ls_hydrogen_treatment constr
_refine_ls_matrix_type full
_refine_ls_number_parameters 257
_refine_ls_number_reflns 4774
_refine_ls_number_restraints 77
_refine_ls_restrained_S_all 1.107
_refine_ls_R_factor_all 0.0759
_refine_ls_R_factor_gt 0.0649
_refine_ls_shift/su_max 0.000
_refine_ls_shift/su_mean 0.000
_refine_ls_structure_factor_coef Fsqd
_refine_ls_weighting_details 'w=1/[\s^2^(Fo^2^)+(0.0921P)^2^+5.6492P] where P=(Fo^2^+2Fc^2^)/3'
_refine_ls_weighting_scheme calc
_refine_ls_wR_factor_gt 0.1675
_refine_ls_wR_factor_ref 0.1789
_reflns_Friedel_coverage 0.653
_reflns_Friedel_fraction_full 0.845
_reflns_Friedel_fraction_max 0.632
_reflns_number_gt 4068
_reflns_number_total 4774
_reflns_threshold_expression 'I > 2\s(I)'
_cod_data_source_file d3cc00376k2.cif
_cod_data_source_block 226
_cod_depositor_comments 'Adding full bibliography for 7131469--7131471.cif.'
_cod_database_code 7131469
_shelx_shelxl_version_number 2017/1
_shelx_space_group_comment
;
The symmetry employed for this shelxl refinement is uniquely defined
by the following loop, which should always be used as a source of
symmetry information in preference to the above space-group names.
They are only intended as comments.
;
_olex2_refinement_description
;
1. Fixed Uiso
 At 1.2 times of:
  All C(H) groups, All C(H,H) groups, All N(H) groups
 At 1.5 times of:
  All C(H,H,H) groups
2. Restrained distances
 O3-C19
 1.39 with sigma of 0.01
 O3-C19 \\sim O2-C19
 with sigma of 0.02
3. Rigid bond restraints
 O3, C19, C23B
 with sigma for 1-2 distances of 0.01 and sigma for 1-3 distances of 0.01
4. Uiso/Uaniso restraints and constraints
O3 \\sim C19 \\sim C23B: within 2A with sigma of 0.002 and sigma for terminal
atoms of 0.004 within 2A
Uanis(C23B) \\sim Ueq: with sigma of 0.0006 and sigma for terminal atoms of
0.0012
Uanis(C19) = Uanis(O3) = Uanis(C23B)
Uanis(O2) = Uanis(C23) = Uanis(C16)
Uanis(C19) = Uanis(O2) = Uanis(C23)
5. Rigid body (RIGU) restrains
 O3, C19, C23B
 with sigma for 1-2 distances of 0.001 and sigma for 1-3 distances of 0.002
 O2, C19, C23
 with sigma for 1-2 distances of 0.001 and sigma for 1-3 distances of 0.002
 C15, C16, C17, C18, C19, C20
 with sigma for 1-2 distances of 0.001 and sigma for 1-3 distances of 0.003
6. Others
 Sof(O3)=Sof(C23B)=Sof(H23D)=Sof(H23E)=Sof(H23F)=1-FVAR(1)
 Sof(O2)=Sof(C23)=Sof(H23A)=Sof(H23B)=Sof(H23C)=FVAR(1)
7.a Secondary CH2 refined with riding coordinates:
 C11(H11A,H11B)
7.b Aromatic/amide H refined with riding coordinates:
 N3(H3), C2(H2), C3(H3A), C4(H4), C5(H5), C17(H17), C18(H18), C20(H20)
7.c Idealised Me refined as rotating group:
 C8(H8A,H8B,H8C), C9(H9A,H9B,H9C), C21(H21A,H21B,H21C), C22(H22A,H22B,H22C),
 C23(H23A,H23B,H23C), C23B(H23D,H23E,H23F)
;
_smtbx_masks_void_probe_radius 1.2
_smtbx_masks_void_truncation_radius 1.2
_olex2_date_sample_data_collection 2022-10-08
_olex2_submission_special_instructions 'No special instructions were received'
_oxdiff_exptl_absorpt_empirical_details
;
Empirical correction (ABSPACK) includes:
- Absorption correction using spherical harmonics
- Frame scaling
;
_oxdiff_exptl_absorpt_empirical_full_max 1.414
_oxdiff_exptl_absorpt_empirical_full_min 0.786

loop_
_space_group_symop_operation_xyz
'x, y, z'
'-x, -y, z'
'y, -x, -z'
'-y, x, -z'
'x+1/2, y+1/2, z+1/2'
'-x+1/2, -y+1/2, z+1/2'
'y+1/2, -x+1/2, -z+1/2'
'-y+1/2, x+1/2, -z+1/2'

loop_
_atom_site_label
_atom_site_type_symbol
_atom_site_fract_x
_atom_site_fract_y
_atom_site_fract_z
_atom_site_U_iso_or_equiv
_atom_site_adp_type
_atom_site_occupancy
_atom_site_site_symmetry_order
_atom_site_calc_flag
_atom_site_refinement_flags_posn
_atom_site_refinement_flags_adp
_atom_site_refinement_flags_occupancy
_atom_site_disorder_assembly
_atom_site_disorder_group
S1 S 0.45181(6) 0.36124(7) 0.12649(11) 0.0406(3) Uani 1 1 d . . . . .
O2 O 0.5646(4) 0.1271(4) 0.6891(10) 0.0615(7) Uani 0.590(9) 1 d D . P A 1
O3 O 0.5671(6) 0.1268(5) 0.6272(14) 0.0615(7) Uani 0.410(9) 1 d D U P A 2
O1 O 0.39252(17) 0.41563(16) 0.5356(3) 0.0406(8) Uani 1 1 d . . . . .
N1 N 0.38658(17) 0.20795(18) 0.4002(4) 0.0350(9) Uani 1 1 d . . . . .
N3 N 0.46848(17) 0.32888(17) 0.3723(4) 0.0307(8) Uani 1 1 d . . . . .
H3 H 0.509942 0.336395 0.368949 0.037 Uiso 1 1 calc R U . . .
N2 N 0.45905(19) 0.3655(2) 0.6797(4) 0.0379(9) Uani 1 1 d . . . . .
C1 C 0.3275(2) 0.1759(2) 0.4022(4) 0.0324(9) Uani 1 1 d . . . . .
C2 C 0.3127(2) 0.1170(2) 0.3485(5) 0.0392(11) Uani 1 1 d . . . . .
H2 H 0.343898 0.093069 0.302265 0.047 Uiso 1 1 calc R U . . .
C3 C 0.2505(3) 0.0940(2) 0.3645(5) 0.0431(12) Uani 1 1 d . . . . .
H3A H 0.239418 0.053696 0.328218 0.052 Uiso 1 1 calc R U . . .
C4 C 0.2055(2) 0.1270(2) 0.4298(5) 0.0401(11) Uani 1 1 d . . . . .
H4 H 0.163527 0.110125 0.439352 0.048 Uiso 1 1 calc R U . . .
C5 C 0.2215(2) 0.1870(2) 0.4840(4) 0.0328(10) Uani 1 1 d . . . . .
H5 H 0.190269 0.211003 0.530001 0.039 Uiso 1 1 calc R U . . .
C6 C 0.2822(2) 0.2103(2) 0.4698(4) 0.0286(9) Uani 1 1 d . . . . .
C7 C 0.3124(2) 0.2711(2) 0.5218(4) 0.0331(10) Uani 1 1 d . . . . .
C8 C 0.2664(2) 0.3284(3) 0.5111(6) 0.0475(13) Uani 1 1 d . . . . .
H8A H 0.249339 0.330753 0.423194 0.071 Uiso 1 1 calc R U . . .
H8B H 0.289537 0.367987 0.531090 0.071 Uiso 1 1 calc R U . . .
H8C H 0.230963 0.322887 0.572086 0.071 Uiso 1 1 calc R U . . .
C9 C 0.3305(3) 0.2594(3) 0.6638(5) 0.0510(14) Uani 1 1 d . . . . .
H9A H 0.346017 0.299439 0.702005 0.076 Uiso 1 1 calc R U . . .
H9B H 0.364313 0.226864 0.668439 0.076 Uiso 1 1 calc R U . . .
H9C H 0.292774 0.244444 0.711266 0.076 Uiso 1 1 calc R U . . .
C10 C 0.3734(2) 0.2758(2) 0.4328(4) 0.0285(9) Uani 1 1 d . . . . .
C11 C 0.3644(2) 0.3162(2) 0.3119(4) 0.0318(10) Uani 1 1 d . . . . .
H11A H 0.343187 0.290817 0.243445 0.038 Uiso 1 1 calc R U . . .
H11B H 0.337738 0.354302 0.330770 0.038 Uiso 1 1 calc R U . . .
C12 C 0.4302(2) 0.3358(2) 0.2708(4) 0.0302(9) Uani 1 1 d . . . . .
C13 C 0.4360(2) 0.3077(2) 0.4903(4) 0.0294(9) Uani 1 1 d . . . . .
C14 C 0.4243(2) 0.3700(2) 0.5704(4) 0.0323(9) Uani 1 1 d . . . . .
C15 C 0.4787(2) 0.2697(2) 0.5816(5) 0.0381(9) Uani 1 1 d . . . . .
C16 C 0.4905(3) 0.3068(3) 0.6889(7) 0.0615(7) Uani 1 1 d . . . . .
C17 C 0.5274(3) 0.2858(3) 0.7903(6) 0.0553(13) Uani 1 1 d . . . . .
H17 H 0.534936 0.312414 0.863087 0.066 Uiso 1 1 calc R U . . .
C18 C 0.5525(3) 0.2265(3) 0.7833(7) 0.0635(15) Uani 1 1 d . . . . .
H18 H 0.577508 0.210878 0.852987 0.076 Uiso 1 1 calc R U . . .
C19 C 0.5426(3) 0.1874(3) 0.6754(7) 0.0615(7) Uani 1 1 d D U . . .
C20 C 0.5045(3) 0.2093(3) 0.5728(6) 0.0521(13) Uani 1 1 d . . . . .
H20 H 0.496853 0.183138 0.499468 0.063 Uiso 1 1 calc R U . . .
C21 C 0.4650(3) 0.4173(3) 0.7728(6) 0.0589(17) Uani 1 1 d . . . . .
H21A H 0.446019 0.404109 0.854958 0.088 Uiso 1 1 calc R U . . .
H21B H 0.442666 0.455358 0.740433 0.088 Uiso 1 1 calc R U . . .
H21C H 0.510444 0.427429 0.785697 0.088 Uiso 1 1 calc R U . . .
C22 C 0.4285(2) 0.1909(3) 0.2945(6) 0.0457(13) Uani 1 1 d . . . . .
H22A H 0.466472 0.218482 0.295879 0.068 Uiso 1 1 calc R U . . .
H22B H 0.405695 0.196663 0.212701 0.068 Uiso 1 1 calc R U . . .
H22C H 0.441605 0.146034 0.303261 0.068 Uiso 1 1 calc R U . . .
C23 C 0.5817(6) 0.0965(6) 0.7962(12) 0.0615(7) Uani 0.590(9) 1 d . . P A 1
H23A H 0.564745 0.119392 0.871306 0.092 Uiso 0.590(9) 1 calc R U P A 1
H23B H 0.628588 0.094837 0.801592 0.092 Uiso 0.590(9) 1 calc R U P A 1
H23C H 0.564507 0.052859 0.794622 0.092 Uiso 0.590(9) 1 calc R U P A 1
C23B C 0.6171(8) 0.0968(8) 0.6991(17) 0.0615(7) Uani 0.410(9) 1 d . U P A 2
H23D H 0.602581 0.054725 0.729225 0.092 Uiso 0.410(9) 1 calc R U P A 2
H23E H 0.628217 0.123572 0.773439 0.092 Uiso 0.410(9) 1 calc R U P A 2
H23F H 0.654914 0.091462 0.644088 0.092 Uiso 0.410(9) 1 calc R U P A 2

loop_
_atom_site_aniso_label
_atom_site_aniso_U_11
_atom_site_aniso_U_22
_atom_site_aniso_U_33
_atom_site_aniso_U_23
_atom_site_aniso_U_13
_atom_site_aniso_U_12
S1 0.0373(6) 0.0554(8) 0.0290(5) 0.0044(5) 0.0018(5) 0.0048(6)
O2 0.0634(11) 0.0591(11) 0.0620(11) 0.0085(10) -0.0116(10) 0.0044(10)
O3 0.0634(11) 0.0591(11) 0.0620(11) 0.0085(10) -0.0116(10) 0.0044(10)
O1 0.0458(19) 0.0304(16) 0.0456(19) -0.0088(15) -0.0028(16) 0.0059(15)
N1 0.0281(18) 0.0318(18) 0.045(2) -0.0107(17) 0.0039(17) -0.0001(16)
N3 0.0243(17) 0.0348(18) 0.0331(18) 0.0016(17) -0.0024(16) -0.0004(15)
N2 0.038(2) 0.046(2) 0.0300(17) -0.0084(18) -0.0042(16) -0.007(2)
C1 0.033(2) 0.034(2) 0.030(2) -0.0012(18) -0.0009(18) -0.0064(18)
C2 0.041(3) 0.033(2) 0.043(3) -0.010(2) 0.003(2) -0.005(2)
C3 0.052(3) 0.040(3) 0.037(3) -0.002(2) 0.000(2) -0.020(2)
C4 0.042(3) 0.044(3) 0.034(2) 0.006(2) -0.002(2) -0.016(2)
C5 0.037(2) 0.043(2) 0.0190(18) 0.0053(18) 0.0019(17) -0.004(2)
C6 0.028(2) 0.037(2) 0.0213(18) -0.0015(17) -0.0019(16) 0.0003(18)
C7 0.031(2) 0.035(2) 0.034(2) -0.0133(19) 0.0000(18) 0.0006(19)
C8 0.030(2) 0.043(3) 0.070(4) -0.022(3) 0.009(3) 0.002(2)
C9 0.037(3) 0.085(4) 0.031(2) -0.012(3) 0.006(2) -0.016(3)
C10 0.0260(19) 0.029(2) 0.030(2) -0.0087(17) 0.0003(17) 0.0032(17)
C11 0.027(2) 0.041(2) 0.027(2) -0.0057(18) -0.0010(17) 0.0006(19)
C12 0.029(2) 0.031(2) 0.030(2) -0.0073(18) -0.0035(18) 0.0021(18)
C13 0.027(2) 0.028(2) 0.033(2) -0.0045(17) -0.0013(18) -0.0001(17)
C14 0.028(2) 0.038(2) 0.031(2) -0.0064(19) 0.0002(18) -0.003(2)
C15 0.030(2) 0.0366(19) 0.048(2) 0.0162(16) -0.0014(19) -0.0021(17)
C16 0.0634(11) 0.0591(11) 0.0620(11) 0.0085(10) -0.0116(10) 0.0044(10)
C17 0.048(3) 0.067(3) 0.051(3) 0.013(2) -0.012(2) -0.012(2)
C18 0.054(3) 0.071(3) 0.065(3) 0.014(2) -0.024(3) -0.005(3)
C19 0.0634(11) 0.0591(11) 0.0620(11) 0.0085(10) -0.0116(10) 0.0044(10)
C20 0.049(3) 0.037(2) 0.070(3) 0.006(2) -0.014(2) 0.000(2)
C21 0.048(3) 0.071(4) 0.058(4) -0.037(3) -0.013(3) -0.004(3)
C22 0.034(3) 0.040(3) 0.063(3) -0.017(2) 0.013(2) -0.002(2)
C23 0.0634(11) 0.0591(11) 0.0620(11) 0.0085(10) -0.0116(10) 0.0044(10)
C23B 0.0634(11) 0.0591(11) 0.0620(11) 0.0085(10) -0.0116(10) 0.0044(10)

loop_
_atom_type_symbol
_atom_type_description
_atom_type_scat_dispersion_real
_atom_type_scat_dispersion_imag
_atom_type_scat_source
C C 0.0033 0.0016 'International Tables Vol C Tables 4.2.6.8 and 6.1.1.4'
H H 0.0000 0.0000 'International Tables Vol C Tables 4.2.6.8 and 6.1.1.4'
N N 0.0061 0.0033 'International Tables Vol C Tables 4.2.6.8 and 6.1.1.4'
O O 0.0106 0.0060 'International Tables Vol C Tables 4.2.6.8 and 6.1.1.4'
S S 0.1246 0.1234 'International Tables Vol C Tables 4.2.6.8 and 6.1.1.4'

loop_
_geom_angle_atom_site_label_1
_geom_angle_atom_site_label_2
_geom_angle_atom_site_label_3
_geom_angle
_geom_angle_site_symmetry_1
_geom_angle_site_symmetry_3
_geom_angle_publ_flag
C23 O2 C19 128.9(10) . . ?
C23B O3 C19 117.4(12) . . ?
C1 N1 C10 106.8(3) . . ?
C1 N1 C22 115.2(4) . . ?
C22 N1 C10 121.3(4) . . ?
C12 N3 H3 122.7 . . ?
C12 N3 C13 114.5(3) . . ?
C13 N3 H3 122.7 . . ?
C14 N2 C16 111.8(4) . . ?
C14 N2 C21 123.5(5) . . ?
C16 N2 C21 124.6(5) . . ?
C2 C1 N1 127.8(4) . . ?
C6 C1 N1 111.2(4) . . ?
C6 C1 C2 121.0(4) . . ?
C1 C2 H2 121.2 . . ?
C1 C2 C3 117.7(4) . . ?
C3 C2 H2 121.2 . . ?
C2 C3 H3A 118.9 . . ?
C4 C3 C2 122.2(5) . . ?
C4 C3 H3A 118.9 . . ?
C3 C4 H4 120.3 . . ?
C3 C4 C5 119.3(4) . . ?
C5 C4 H4 120.3 . . ?
C4 C5 H5 120.3 . . ?
C6 C5 C4 119.4(4) . . ?
C6 C5 H5 120.3 . . ?
C1 C6 C7 109.5(4) . . ?
C5 C6 C1 120.4(4) . . ?
C5 C6 C7 130.1(4) . . ?
C6 C7 C8 111.5(4) . . ?
C6 C7 C9 108.1(4) . . ?
C6 C7 C10 100.4(3) . . ?
C8 C7 C9 110.2(4) . . ?
C8 C7 C10 114.4(4) . . ?
C9 C7 C10 111.8(4) . . ?
C7 C8 H8A 109.5 . . ?
C7 C8 H8B 109.5 . . ?
C7 C8 H8C 109.5 . . ?
H8A C8 H8B 109.5 . . ?
H8A C8 H8C 109.5 . . ?
H8B C8 H8C 109.5 . . ?
C7 C9 H9A 109.5 . . ?
C7 C9 H9B 109.5 . . ?
C7 C9 H9C 109.5 . . ?
H9A C9 H9B 109.5 . . ?
H9A C9 H9C 109.5 . . ?
H9B C9 H9C 109.5 . . ?
N1 C10 C7 102.9(3) . . ?
N1 C10 C11 111.3(4) . . ?
N1 C10 C13 109.5(3) . . ?
C7 C10 C13 118.2(3) . . ?
C11 C10 C7 114.7(4) . . ?
C11 C10 C13 100.5(3) . . ?
C10 C11 H11A 110.6 . . ?
C10 C11 H11B 110.6 . . ?
H11A C11 H11B 108.7 . . ?
C12 C11 C10 105.8(4) . . ?
C12 C11 H11A 110.6 . . ?
C12 C11 H11B 110.6 . . ?
N3 C12 S1 126.0(4) . . ?
N3 C12 C11 107.2(4) . . ?
C11 C12 S1 126.7(3) . . ?
N3 C13 C10 101.1(3) . . ?
N3 C13 C14 105.3(3) . . ?
N3 C13 C15 113.9(4) . . ?
C14 C13 C10 115.0(3) . . ?
C15 C13 C10 120.0(4) . . ?
C15 C13 C14 101.2(4) . . ?
O1 C14 N2 126.7(4) . . ?
O1 C14 C13 125.4(4) . . ?
N2 C14 C13 107.7(4) . . ?
C16 C15 C13 108.4(4) . . ?
C20 C15 C13 131.7(5) . . ?
C20 C15 C16 119.9(5) . . ?
C15 C16 N2 110.8(5) . . ?
C17 C16 N2 126.6(6) . . ?
C17 C16 C15 122.6(6) . . ?
C16 C17 H17 121.0 . . ?
C18 C17 C16 118.0(6) . . ?
C18 C17 H17 121.0 . . ?
C17 C18 H18 119.3 . . ?
C17 C18 C19 121.5(6) . . ?
C19 C18 H18 119.3 . . ?
O2 C19 C18 114.2(7) . . ?
O2 C19 C20 125.2(7) . . ?
C18 C19 O3 136.9(8) . . ?
C18 C19 C20 120.0(6) . . ?
C20 C19 O3 102.8(7) . . ?
C15 C20 C19 118.0(6) . . ?
C15 C20 H20 121.0 . . ?
C19 C20 H20 121.0 . . ?
N2 C21 H21A 109.5 . . ?
N2 C21 H21B 109.5 . . ?
N2 C21 H21C 109.5 . . ?
H21A C21 H21B 109.5 . . ?
H21A C21 H21C 109.5 . . ?
H21B C21 H21C 109.5 . . ?
N1 C22 H22A 109.5 . . ?
N1 C22 H22B 109.5 . . ?
N1 C22 H22C 109.5 . . ?
H22A C22 H22B 109.5 . . ?
H22A C22 H22C 109.5 . . ?
H22B C22 H22C 109.5 . . ?
O2 C23 H23A 109.5 . . ?
O2 C23 H23B 109.5 . . ?
O2 C23 H23C 109.5 . . ?
H23A C23 H23B 109.5 . . ?
H23A C23 H23C 109.5 . . ?
H23B C23 H23C 109.5 . . ?
O3 C23B H23D 109.5 . . ?
O3 C23B H23E 109.5 . . ?
O3 C23B H23F 109.5 . . ?
H23D C23B H23E 109.5 . . ?
H23D C23B H23F 109.5 . . ?
H23E C23B H23F 109.5 . . ?

loop_
_geom_bond_atom_site_label_1
_geom_bond_atom_site_label_2
_geom_bond_distance
_geom_bond_site_symmetry_2
_geom_bond_publ_flag
S1 C12 1.652(5) . ?
O2 C19 1.347(10) . ?
O2 C23 1.331(13) . ?
O3 C19 1.452(9) . ?
O3 C23B 1.429(19) . ?
O1 C14 1.215(6) . ?
N1 C1 1.403(6) . ?
N1 C10 1.483(5) . ?
N1 C22 1.447(6) . ?
N3 H3 0.8800 . ?
N3 C12 1.330(6) . ?
N3 C13 1.469(6) . ?
N2 C14 1.350(6) . ?
N2 C16 1.393(8) . ?
N2 C21 1.456(6) . ?
C1 C2 1.384(6) . ?
C1 C6 1.378(6) . ?
C2 H2 0.9500 . ?
C2 C3 1.395(7) . ?
C3 H3A 0.9500 . ?
C3 C4 1.347(8) . ?
C4 H4 0.9500 . ?
C4 C5 1.413(7) . ?
C5 H5 0.9500 . ?
C5 C6 1.365(6) . ?
C6 C7 1.514(6) . ?
C7 C8 1.537(7) . ?
C7 C9 1.541(7) . ?
C7 C10 1.577(6) . ?
C8 H8A 0.9800 . ?
C8 H8B 0.9800 . ?
C8 H8C 0.9800 . ?
C9 H9A 0.9800 . ?
C9 H9B 0.9800 . ?
C9 H9C 0.9800 . ?
C10 C11 1.522(6) . ?
C10 C13 1.582(6) . ?
C11 H11A 0.9900 . ?
C11 H11B 0.9900 . ?
C11 C12 1.495(6) . ?
C13 C14 1.563(6) . ?
C13 C15 1.523(6) . ?
C15 C16 1.378(9) . ?
C15 C20 1.374(7) . ?
C16 C17 1.376(8) . ?
C17 H17 0.9500 . ?
C17 C18 1.346(9) . ?
C18 H18 0.9500 . ?
C18 C19 1.401(10) . ?
C19 C20 1.405(9) . ?
C20 H20 0.9500 . ?
C21 H21A 0.9800 . ?
C21 H21B 0.9800 . ?
C21 H21C 0.9800 . ?
C22 H22A 0.9800 . ?
C22 H22B 0.9800 . ?
C22 H22C 0.9800 . ?
C23 H23A 0.9800 . ?
C23 H23B 0.9800 . ?
C23 H23C 0.9800 . ?
C23B H23D 0.9800 . ?
C23B H23E 0.9800 . ?
C23B H23F 0.9800 . ?

loop_
_geom_torsion_atom_site_label_1
_geom_torsion_atom_site_label_2
_geom_torsion_atom_site_label_3
_geom_torsion_atom_site_label_4
_geom_torsion
_geom_torsion_site_symmetry_1
_geom_torsion_site_symmetry_2
_geom_torsion_site_symmetry_3
_geom_torsion_site_symmetry_4
_geom_torsion_publ_flag
O2 C19 C20 C15 171.2(7) . . . . ?
O3 C19 C20 C15 -173.6(7) . . . . ?
N1 C1 C2 C3 179.0(5) . . . . ?
N1 C1 C6 C5 -179.4(4) . . . . ?
N1 C1 C6 C7 -1.2(5) . . . . ?
N1 C10 C11 C12 -85.4(4) . . . . ?
N1 C10 C13 N3 86.7(4) . . . . ?
N1 C10 C13 C14 -160.4(4) . . . . ?
N1 C10 C13 C15 -39.4(5) . . . . ?
N3 C13 C14 O1 60.7(5) . . . . ?
N3 C13 C14 N2 -115.4(4) . . . . ?
N3 C13 C15 C16 109.9(5) . . . . ?
N3 C13 C15 C20 -70.4(6) . . . . ?
N2 C16 C17 C18 178.1(6) . . . . ?
C1 N1 C10 C7 29.3(4) . . . . ?
C1 N1 C10 C11 -94.0(4) . . . . ?
C1 N1 C10 C13 155.8(4) . . . . ?
C1 C2 C3 C4 -0.1(8) . . . . ?
C1 C6 C7 C8 140.2(4) . . . . ?
C1 C6 C7 C9 -98.5(5) . . . . ?
C1 C6 C7 C10 18.7(5) . . . . ?
C2 C1 C6 C5 -0.6(7) . . . . ?
C2 C1 C6 C7 177.7(4) . . . . ?
C2 C3 C4 C5 0.1(8) . . . . ?
C3 C4 C5 C6 -0.3(7) . . . . ?
C4 C5 C6 C1 0.6(6) . . . . ?
C4 C5 C6 C7 -177.3(4) . . . . ?
C5 C6 C7 C8 -41.7(7) . . . . ?
C5 C6 C7 C9 79.5(6) . . . . ?
C5 C6 C7 C10 -163.3(5) . . . . ?
C6 C1 C2 C3 0.4(7) . . . . ?
C6 C7 C10 N1 -28.3(4) . . . . ?
C6 C7 C10 C11 92.7(4) . . . . ?
C6 C7 C10 C13 -149.1(4) . . . . ?
C7 C10 C11 C12 158.4(4) . . . . ?
C7 C10 C13 N3 -156.0(4) . . . . ?
C7 C10 C13 C14 -43.1(5) . . . . ?
C7 C10 C13 C15 77.9(5) . . . . ?
C8 C7 C10 N1 -147.7(4) . . . . ?
C8 C7 C10 C11 -26.7(5) . . . . ?
C8 C7 C10 C13 91.5(5) . . . . ?
C9 C7 C10 N1 86.1(5) . . . . ?
C9 C7 C10 C11 -152.9(4) . . . . ?
C9 C7 C10 C13 -34.7(6) . . . . ?
C10 N1 C1 C2 162.6(5) . . . . ?
C10 N1 C1 C6 -18.6(5) . . . . ?
C10 C11 C12 S1 160.7(3) . . . . ?
C10 C11 C12 N3 -19.2(5) . . . . ?
C10 C13 C14 O1 -49.7(6) . . . . ?
C10 C13 C14 N2 134.3(4) . . . . ?
C10 C13 C15 C16 -130.2(5) . . . . ?
C10 C13 C15 C20 49.6(7) . . . . ?
C11 C10 C13 N3 -30.5(4) . . . . ?
C11 C10 C13 C14 82.4(4) . . . . ?
C11 C10 C13 C15 -156.6(4) . . . . ?
C12 N3 C13 C10 21.7(5) . . . . ?
C12 N3 C13 C14 -98.3(4) . . . . ?
C12 N3 C13 C15 151.8(4) . . . . ?
C13 N3 C12 S1 177.8(3) . . . . ?
C13 N3 C12 C11 -2.4(5) . . . . ?
C13 C10 C11 C12 30.6(4) . . . . ?
C13 C15 C16 N2 0.9(7) . . . . ?
C13 C15 C16 C17 179.5(6) . . . . ?
C13 C15 C20 C19 -179.8(5) . . . . ?
C14 N2 C16 C15 1.5(7) . . . . ?
C14 N2 C16 C17 -177.0(6) . . . . ?
C14 C13 C15 C16 -2.6(5) . . . . ?
C14 C13 C15 C20 177.2(5) . . . . ?
C15 C13 C14 O1 179.5(4) . . . . ?
C15 C13 C14 N2 3.5(4) . . . . ?
C15 C16 C17 C18 -0.3(10) . . . . ?
C16 N2 C14 O1 -179.2(5) . . . . ?
C16 N2 C14 C13 -3.2(6) . . . . ?
C16 C15 C20 C19 0.0(9) . . . . ?
C16 C17 C18 C19 1.1(10) . . . . ?
C17 C18 C19 O2 -172.8(7) . . . . ?
C17 C18 C19 O3 170.6(10) . . . . ?
C17 C18 C19 C20 -1.5(11) . . . . ?
C18 C19 C20 C15 0.9(9) . . . . ?
C20 C15 C16 N2 -178.9(5) . . . . ?
C20 C15 C16 C17 -0.3(10) . . . . ?
C21 N2 C14 O1 -2.0(8) . . . . ?
C21 N2 C14 C13 174.0(5) . . . . ?
C21 N2 C16 C15 -175.6(5) . . . . ?
C21 N2 C16 C17 5.8(10) . . . . ?
C22 N1 C1 C2 24.7(7) . . . . ?
C22 N1 C1 C6 -156.5(4) . . . . ?
C22 N1 C10 C7 164.0(4) . . . . ?
C22 N1 C10 C11 40.8(6) . . . . ?
C22 N1 C10 C13 -69.4(5) . . . . ?
C23 O2 C19 C18 15.3(14) . . . . ?
C23 O2 C19 C20 -155.6(10) . . . . ?
C23B O3 C19 C18 -3.9(19) . . . . ?
C23B O3 C19 C20 169.1(12) . . . . ?

loop_
_smtbx_masks_void_nr
_smtbx_masks_void_average_x
_smtbx_masks_void_average_y
_smtbx_masks_void_average_z
_smtbx_masks_void_volume
_smtbx_masks_void_count_electrons
_smtbx_masks_void_content
1 0.000 0.000 0.000 15.7 0.0 ?
2 0.000 0.000 0.500 9.4 0.8 ?
3 0.000 0.500 0.750 260.6 40.4 ?
4 0.500 1.000 0.250 260.6 40.4 ?
5 0.500 0.500 0.500 15.7 0.0 ?
6 0.500 0.500 0.000 9.4 0.8 ?
